data_7719978
loop_
_publ_author_name
'Kumawat, Manoj Kumar'
'Mathur, Shobhit'
'Rathnam, Sharan Shanmuga Vuppaladadium'
'Jangra, Jitender'
'Roy, Anindya'
'Maji, Somnath'

_publ_section_title
;
 Comprehensive Design, Synthesis of Methyl Substituted Benzimidazole-based
 Mononuclear Copper(II) Complexes and Evaluation of DNA Cleavage and
 ROS-induced Apoptosis
;
_journal_name_full 'Dalton Transactions'
_journal_paper_doi 10.1039/D5DT02281A
_journal_year 2026
_chemical_formula_moiety 'C30 H27 Cu N7, 2(Cl O4), 0.5(C4 H6 N2), 1[CH3CN]'
_chemical_formula_sum 'C34 H33 Cl2 Cu N9 O8'
_chemical_formula_weight 830.148
_chemical_name_systematic SNM_MKK_Exp_29
_space_group_crystal_system orthorhombic
_space_group_IT_number 62
_space_group_name_Hall '-P 2ac 2n'
_space_group_name_H-M_alt 'P n m a'
_symmetry_Int_Tables_number 62
_atom_sites_solution_primary iterative
_audit_creation_date 2025-01-25
_audit_creation_method
;
Olex2 1.5
(compiled 2024.02.16 svn.r378c4104 for OlexSys, GUI svn.r6928)
;
_audit_update_record
;
2025-08-25 deposited with the CCDC.	2025-12-04 downloaded from the CCDC.
;
_cell_angle_alpha 90
_cell_angle_beta 90
_cell_angle_gamma 90
_cell_formula_units_Z 4
_cell_length_a 10.7413(7)
_cell_length_b 11.3260(7)
_cell_length_c 30.914(2)
_cell_measurement_reflns_used 6039
_cell_measurement_temperature 298
_cell_measurement_theta_max 21.93
_cell_measurement_theta_min 2.31
_cell_volume 3760.9(4)
_computing_cell_refinement 'SAINT V8.40B (?, 2016)'
_computing_data_reduction 'SAINT V8.40B (?, 2016)'
_computing_molecular_graphics 'Olex2 1.5 (Dolomanov et al., 2009)'
_computing_publication_material 'Olex2 1.5 (Dolomanov et al., 2009)'
_computing_structure_refinement 'olex2.refine 1.5 (Bourhis et al., 2015)'
_computing_structure_solution 'olex2.solve 1.5 (Bourhis et al., 2015)'
_diffrn_ambient_temperature 298.00
_diffrn_measured_fraction_theta_full 0.9994
_diffrn_measured_fraction_theta_max 0.9977
_diffrn_measurement_device_type 'Bruker Apex-II CCD'
_diffrn_measurement_method '\f and \w scans'
_diffrn_radiation_type 'Mo K\a'
_diffrn_radiation_wavelength 0.71073
_diffrn_reflns_av_R_equivalents 0.1059
_diffrn_reflns_av_unetI/netI 0.0494
_diffrn_reflns_Laue_measured_fraction_full 0.9994
_diffrn_reflns_Laue_measured_fraction_max 0.9977
_diffrn_reflns_limit_h_max 13
_diffrn_reflns_limit_h_min -13
_diffrn_reflns_limit_k_max 14
_diffrn_reflns_limit_k_min -14
_diffrn_reflns_limit_l_max 39
_diffrn_reflns_limit_l_min -39
_diffrn_reflns_number 49292
_diffrn_reflns_point_group_measured_fraction_full 0.9994
_diffrn_reflns_point_group_measured_fraction_max 0.9977
_diffrn_reflns_theta_full 25.2417
_diffrn_reflns_theta_max 27.13
_diffrn_reflns_theta_min 2.01
_exptl_absorpt_coefficient_mu 0.785
_exptl_absorpt_correction_T_max 0.7455
_exptl_absorpt_correction_T_min 0.4895
_exptl_absorpt_correction_type multi-scan
_exptl_absorpt_process_details
;
SADABS-2016/2 (Bruker,2016/2) was used for absorption correction.
wR2(int) was 0.1225 before and 0.0731 after correction.
The Ratio of minimum to maximum transmission is 0.6566.
The \l/2 correction factor is Not present.
;
_exptl_crystal_colour 'clear light blue'
_exptl_crystal_colour_lustre clear
_exptl_crystal_colour_modifier light
_exptl_crystal_colour_primary blue
_exptl_crystal_density_diffrn 1.466
_exptl_crystal_description block
_exptl_crystal_F_000 1711.748
_exptl_crystal_size_max 0.08
_exptl_crystal_size_mid 0.05
_exptl_crystal_size_min 0.04
_refine_diff_density_max 0.8475
_refine_diff_density_min -1.0175
_refine_diff_density_rms 0.1133
_refine_ls_d_res_high 0.7792
_refine_ls_d_res_low 10.1463
_refine_ls_goodness_of_fit_ref 1.0450
_refine_ls_hydrogen_treatment constr
_refine_ls_matrix_type full
_refine_ls_number_constraints 29
_refine_ls_number_parameters 249
_refine_ls_number_reflns 4369
_refine_ls_number_restraints 0
_refine_ls_restrained_S_all 1.0450
_refine_ls_R_factor_all 0.1096
_refine_ls_R_factor_gt 0.0654
_refine_ls_shift/su_max -0.0008
_refine_ls_shift/su_mean 0.0000
_refine_ls_structure_factor_coef Fsqd
_refine_ls_weighting_details 'w=1/[\s^2^(Fo^2^)+(0.1151P)^2^+3.4773P] where P=(Fo^2^+2Fc^2^)/3'
_refine_ls_weighting_scheme calc
_refine_ls_wR_factor_gt 0.1855
_refine_ls_wR_factor_ref 0.2205
_reflns_Friedel_coverage 0.0
_reflns_limit_h_max 13
_reflns_limit_h_min 0
_reflns_limit_k_max 14
_reflns_limit_k_min 0
_reflns_limit_l_max 39
_reflns_limit_l_min 0
_reflns_number_gt 2695
_reflns_number_total 4369
_reflns_threshold_expression I>=2u(I)
_cod_data_source_file d5dt02281a2.cif
_cod_data_source_block mo_SNM_MKK_EX29_1_0m_a
_cod_original_formula_sum 'C34 H33 Cl2 Cu1 N9 O8'
_cod_database_code 7719978
_olex2_refinement_description
;
1. Fixed Uiso
 At 1.2 times of:
  All C(H) groups, All C(H,H) groups, All N(H) groups
 At 1.5 times of:
  All C(H,H,H) groups
2. Others
 Fixed Sof: H18a(0.5) H18b(0.5) H18c(0.5)
3.a Ternary CH refined with riding coordinates:
 N1(H1)
3.b Secondary CH2 refined with riding coordinates:
 C1(H1a,H1b)
3.c Aromatic/amide H refined with riding coordinates:
 C11(H11), C12(H12), C4(H4), C13(H13), C15(H15), C7(H7), C6(H6), C5(H5)
3.d Idealised Me refined as rotating group:
 C9(H9a,H9b,H9c), C18(H18a,H18b,H18c)
;
_smtbx_masks_special_details
;
A solvent mask was calculated and 84 electrons were 
found in a volume of 496\%A^3^ in 1 void per unit cell. 
This is consistent with the presence of 
1[CH3CN] per formula unit 
which account for 88 electrons 
per unit cell.
;
_smtbx_masks_void_probe_radius 1.2
_smtbx_masks_void_truncation_radius 1.2
_olex2_submission_special_instructions 'No special instructions were received'

loop_
_space_group_symop_id
_space_group_symop_operation_xyz
1 x,y,z
2 x+1/2,-y+1/2,-z+1/2
3 -x,y+1/2,-z
4 -x+1/2,-y,z+1/2
5 -x,-y,-z
6 -x-1/2,y-1/2,z-1/2
7 x,-y-1/2,z
8 x-1/2,y,-z-1/2

loop_
_atom_site_label
_atom_site_type_symbol
_atom_site_fract_x
_atom_site_fract_y
_atom_site_fract_z
_atom_site_U_iso_or_equiv
_atom_site_adp_type
_atom_site_occupancy
_atom_site_site_symmetry_order
_atom_site_refinement_flags_posn
_atom_site_refinement_flags_adp
_atom_site_refinement_flags_occupancy
_atom_site_disorder_group
Cu1 Cu 0.66806(7) 0.75 0.41608(2) 0.0477(3) Uani 1.000000 2 S T P .
Cl2 Cl 0.49706(16) 0.75 0.56089(6) 0.0616(5) Uani 1.000000 2 S T P .
Cl1 Cl 1.03096(16) 0.75 0.39371(6) 0.0712(5) Uani 1.000000 2 S T P .
N4 N 0.7437(3) 0.8664(3) 0.45788(11) 0.0491(8) Uani 1.000000 1 . . . .
N2 N 0.5995(3) 0.6255(3) 0.37770(11) 0.0536(9) Uani 1.000000 1 . . . .
N1 N 0.4580(5) 0.75 0.43706(17) 0.0569(13) Uani 1.000000 2 S T P .
H1 H 0.4531(5) 0.7499999999999999 0.46645(17) 0.0683(16) Uiso 1.000000 2 RS T P .
N3 N 0.4437(3) 0.5151(3) 0.35382(13) 0.0585(10) Uani 1.000000 1 . . . .
O2 O 1.0588(7) 0.75 0.43794(17) 0.098(2) Uani 1.000000 2 S T P .
C10 C 0.8008(3) 0.8123(4) 0.49163(13) 0.0478(10) Uani 1.000000 1 . . . .
C2 C 0.4816(4) 0.5950(4) 0.38348(14) 0.0530(10) Uani 1.000000 1 . . . .
O1 O 0.9057(6) 0.75 0.3848(2) 0.114(2) Uani 1.000000 2 S T P .
C3 C 0.6396(4) 0.5631(4) 0.34136(14) 0.0544(11) Uani 1.000000 1 . . . .
C8 C 0.5413(5) 0.4939(4) 0.32634(15) 0.0587(11) Uani 1.000000 1 . . . .
C14 C 0.8596(4) 0.8743(5) 0.52546(14) 0.0576(12) Uani 1.000000 1 . . . .
C11 C 0.7426(5) 0.9837(4) 0.45694(17) 0.0627(12) Uani 1.000000 1 . . . .
H11 H 0.7030(5) 1.0221(4) 0.43418(17) 0.0752(15) Uiso 1.000000 1 R . . .
C1 C 0.4056(5) 0.6416(5) 0.42048(16) 0.0678(14) Uani 1.000000 1 . . . .
H1a H 0.4028(5) 0.5832(5) 0.44339(16) 0.0813(16) Uiso 1.000000 1 R . . .
H1b H 0.3210(5) 0.6559(5) 0.41081(16) 0.0813(16) Uiso 1.000000 1 R . . .
C12 C 0.7994(5) 1.0506(5) 0.4892(2) 0.0744(15) Uani 1.000000 1 . . . .
H12 H 0.7977(5) 1.1326(5) 0.4876(2) 0.0892(18) Uiso 1.000000 1 R . . .
C4 C 0.7522(5) 0.5646(5) 0.32006(17) 0.0727(14) Uani 1.000000 1 . . . .
H4 H 0.8179(5) 0.6108(5) 0.32992(17) 0.0872(17) Uiso 1.000000 1 R . . .
C13 C 0.8569(5) 0.9973(5) 0.5229(2) 0.0758(16) Uani 1.000000 1 . . . .
H13 H 0.8946(5) 1.0425(5) 0.5443(2) 0.0909(19) Uiso 1.000000 1 R . . .
C15 C 0.9152(5) 0.8092(5) 0.55895(16) 0.0783(16) Uani 1.000000 1 . . . .
H15 H 0.9531(5) 0.8492(5) 0.58169(16) 0.0940(19) Uiso 1.000000 1 R . . .
C7 C 0.5538(6) 0.4227(5) 0.29010(17) 0.0723(14) Uani 1.000000 1 . . . .
H7 H 0.4886(6) 0.3758(5) 0.28033(17) 0.0868(17) Uiso 1.000000 1 R . . .
C9 C 0.3181(5) 0.4637(6) 0.3500(2) 0.0838(17) Uani 1.000000 1 . . . .
H9a H 0.2753(15) 0.471(3) 0.3771(5) 0.126(3) Uiso 1.000000 1 GR . . .
H9b H 0.2725(15) 0.505(3) 0.3279(10) 0.126(3) Uiso 1.000000 1 GR . . .
H9c H 0.3247(5) 0.3817(11) 0.3425(14) 0.126(3) Uiso 1.000000 1 GR . . .
O6 O 0.5286(8) 0.8519(5) 0.5388(3) 0.188(3) Uani 1.000000 1 . . . .
N5 N 0.3885(11) 0.75 0.2952(4) 0.126(3) Uani 1.000000 2 S T P .
C6 C 0.6657(7) 0.4245(6) 0.26943(19) 0.0890(18) Uani 1.000000 1 . . . .
H6 H 0.6769(7) 0.3774(6) 0.24512(19) 0.107(2) Uiso 1.000000 1 R . . .
C19 C 0.4612(12) 0.75 0.2690(4) 0.094(3) Uani 1.000000 2 S T P .
C5 C 0.7645(7) 0.4953(6) 0.2837(2) 0.0909(19) Uani 1.000000 1 . . . .
H5 H 0.8391(7) 0.4955(6) 0.2684(2) 0.109(2) Uiso 1.000000 1 R . . .
O3 O 1.0825(9) 0.8438(10) 0.3751(2) 0.284(6) Uani 1.000000 1 . . . .
C18 C 0.5564(12) 0.75 0.2365(4) 0.132(4) Uani 1.000000 2 S T P .
H18a H 0.527(4) 0.708(7) 0.2115(13) 0.198(6) Uiso 0.500000 1 GR . P -1
H18b H 0.576(6) 0.8299(3) 0.229(2) 0.198(6) Uiso 0.500000 1 GR . P -1
H18c H 0.630(3) 0.712(7) 0.2477(11) 0.198(6) Uiso 0.500000 1 GR . P -1
O4 O 0.555(2) 0.75 0.5958(5) 0.342(13) Uani 1.000000 2 S T P .
O5 O 0.3813(11) 0.75 0.5662(7) 0.294(10) Uani 1.000000 2 S T P .

loop_
_atom_site_aniso_label
_atom_site_aniso_U_11
_atom_site_aniso_U_22
_atom_site_aniso_U_33
_atom_site_aniso_U_12
_atom_site_aniso_U_13
_atom_site_aniso_U_23
Cu1 0.0465(4) 0.0534(5) 0.0432(4) -0.000000 -0.0004(3) 0.000000
Cl2 0.0584(10) 0.0687(11) 0.0576(10) -0.000000 0.0058(8) 0.000000
Cl1 0.0492(9) 0.1082(15) 0.0561(10) -0.000000 0.0012(8) 0.000000
N4 0.0421(18) 0.053(2) 0.052(2) 0.0037(15) 0.0052(16) -0.0022(16)
N2 0.048(2) 0.067(2) 0.0465(19) -0.0030(18) -0.0008(16) -0.0030(17)
N1 0.048(3) 0.078(4) 0.045(3) -0.000000 0.010(2) 0.000000
N3 0.054(2) 0.057(2) 0.065(2) -0.0082(18) -0.0100(19) 0.0012(19)
O2 0.147(6) 0.084(4) 0.064(3) -0.000000 -0.034(4) 0.000000
C10 0.0342(19) 0.061(2) 0.048(2) 0.0026(18) 0.0056(17) -0.002(2)
C2 0.048(2) 0.060(3) 0.051(2) -0.002(2) 0.0002(19) 0.002(2)
O1 0.063(4) 0.177(7) 0.101(5) -0.000000 -0.003(3) 0.000000
C3 0.057(3) 0.058(3) 0.048(2) -0.002(2) -0.002(2) -0.006(2)
C8 0.065(3) 0.056(3) 0.055(3) -0.002(2) -0.008(2) 0.002(2)
C14 0.048(2) 0.077(3) 0.047(2) -0.003(2) 0.004(2) -0.015(2)
C11 0.063(3) 0.051(3) 0.074(3) 0.008(2) 0.003(2) -0.001(2)
C1 0.051(3) 0.075(3) 0.077(3) -0.007(2) 0.013(2) 0.003(3)
C12 0.068(3) 0.057(3) 0.098(4) 0.002(3) 0.008(3) -0.022(3)
C4 0.067(3) 0.083(4) 0.068(3) -0.007(3) 0.014(3) -0.014(3)
C13 0.061(3) 0.079(4) 0.087(4) -0.003(3) -0.004(3) -0.036(3)
C15 0.061(3) 0.108(4) 0.066(3) -0.002(3) -0.016(3) -0.011(3)
C7 0.089(4) 0.067(3) 0.061(3) -0.005(3) -0.014(3) -0.008(3)
C9 0.054(3) 0.093(4) 0.104(5) -0.016(3) -0.019(3) -0.008(4)
O6 0.249(8) 0.093(4) 0.221(7) 0.012(4) 0.127(6) 0.036(4)
N5 0.133(8) 0.099(7) 0.147(10) -0.000000 -0.025(7) 0.000000
C6 0.124(5) 0.080(4) 0.063(3) 0.004(4) 0.008(3) -0.019(3)
C19 0.105(8) 0.095(7) 0.083(7) -0.000000 -0.018(6) 0.000000
C5 0.102(5) 0.089(4) 0.082(4) -0.013(4) 0.025(4) -0.024(3)
O3 0.278(9) 0.426(14) 0.147(5) -0.259(10) -0.096(6) 0.154(7)
C18 0.140(10) 0.147(11) 0.109(9) -0.000000 -0.016(8) 0.000000
O4 0.60(4) 0.219(14) 0.210(12) -0.000000 -0.283(19) 0.000000
O5 0.108(7) 0.143(10) 0.63(3) -0.000000 0.093(14) 0.000000

loop_
_atom_type_symbol
_atom_type_scat_dispersion_real
_atom_type_scat_dispersion_imag
_atom_type_scat_Cromer_Mann_a1
_atom_type_scat_Cromer_Mann_a2
_atom_type_scat_Cromer_Mann_a3
_atom_type_scat_Cromer_Mann_a4
_atom_type_scat_Cromer_Mann_b1
_atom_type_scat_Cromer_Mann_b2
_atom_type_scat_Cromer_Mann_b3
_atom_type_scat_Cromer_Mann_b4
_atom_type_scat_Cromer_Mann_c
_atom_type_scat_source
_atom_type_scat_dispersion_source
C 0.00313 0.00162 2.31000 1.02000 1.58860 0.86500 20.84390 10.20750 0.56870 51.65120 0.21560 'International Tables Volume C Table 6.1.1.4 (pp. 500-502)' 'Brennan, Cowan, Rev. Sci. Instrum., 1992, 63, 850'
Cl 0.14908 0.15974 11.46040 7.19640 6.25560 1.64550 0.01040 1.16620 18.51940 47.77840 -9.55740 'International Tables Volume C Table 6.1.1.4 (pp. 500-502)' 'Brennan, Cowan, Rev. Sci. Instrum., 1992, 63, 850'
Cu 0.32831 1.27084 13.33800 7.16760 5.61580 1.67350 3.58280 0.24700 11.39660 64.81260 1.19100 'International Tables Volume C Table 6.1.1.4 (pp. 500-502)' 'Brennan, Cowan, Rev. Sci. Instrum., 1992, 63, 850'
H 0.00000 0.00000 0.49300 0.32291 0.14019 0.04081 10.51090 26.12570 3.14236 57.79970 0.00304 'International Tables Volume C Table 6.1.1.4 (pp. 500-502)' 'Brennan, Cowan, Rev. Sci. Instrum., 1992, 63, 850'
N 0.00612 0.00332 12.21260 3.13220 2.01250 1.16630 0.00570 9.89330 28.99750 0.58260 -11.52900 'International Tables Volume C Table 6.1.1.4 (pp. 500-502)' 'Brennan, Cowan, Rev. Sci. Instrum., 1992, 63, 850'
O 0.01085 0.00610 3.04850 2.28680 1.54630 0.86700 13.27710 5.70110 0.32390 32.90890 0.25080 'International Tables Volume C Table 6.1.1.4 (pp. 500-502)' 'Brennan, Cowan, Rev. Sci. Instrum., 1992, 63, 850'

loop_
_geom_angle_atom_site_label_1
_geom_angle_atom_site_label_2
_geom_angle_atom_site_label_3
_geom_angle
_geom_angle_site_symmetry_1
_geom_angle_site_symmetry_3
_geom_angle_publ_flag
N4 Cu1 N4 81.7(2) . 7_575 ?
N2 Cu1 N4 93.89(15) 7_575 . ?
N2 Cu1 N4 175.54(15) 7_575 7_575 ?
N2 Cu1 N4 93.89(15) . 7_575 ?
N2 Cu1 N4 175.54(15) . . ?
N2 Cu1 N2 90.6(2) 7_575 . ?
N1 Cu1 N4 102.12(13) . 7_575 ?
N1 Cu1 N4 102.12(13) . . ?
N1 Cu1 N2 78.97(14) . 7_575 ?
N1 Cu1 N2 78.97(14) . . ?
O6 Cl2 O6 113.1(6) 7_575 . ?
O4 Cl2 O6 107.8(7) . . ?
O4 Cl2 O6 107.8(7) . 7_575 ?
O5 Cl2 O6 107.9(6) . . ?
O5 Cl2 O6 107.9(6) . 7_575 ?
O5 Cl2 O4 112.4(15) . . ?
O1 Cl1 O2 113.9(4) . . ?
O3 Cl1 O2 109.5(3) . . ?
O3 Cl1 O2 109.5(3) 7_575 . ?
O3 Cl1 O1 108.8(5) 7_575 . ?
O3 Cl1 O1 108.8(5) . . ?
O3 Cl1 O3 106.2(11) 7_575 . ?
C10 N4 Cu1 112.3(3) . 7_575 ?
C11 N4 Cu1 129.5(3) . 7_575 ?
C11 N4 C10 118.2(4) . . ?
C2 N2 Cu1 117.3(3) . . ?
C3 N2 Cu1 136.6(3) . . ?
C3 N2 C2 105.8(4) . . ?
H1 N1 Cu1 109.37(13) . . ?
C1 N1 Cu1 106.0(3) . . ?
C1 N1 Cu1 106.0(3) 7_575 . ?
C1 N1 H1 109.4(3) 7_575 . ?
C1 N1 H1 109.4(3) . . ?
C1 N1 C1 116.4(6) . 7_575 ?
C8 N3 C2 107.9(4) . . ?
C9 N3 C2 126.5(4) . . ?
C9 N3 C8 125.6(4) . . ?
C10 C10 N4 116.9(2) 7_575 . ?
C14 C10 N4 123.2(4) . . ?
N3 C2 N2 111.8(4) . . ?
C1 C2 N2 122.1(4) . . ?
C1 C2 N3 126.1(4) . . ?
C8 C3 N2 108.6(4) . . ?
C4 C3 N2 130.6(4) . . ?
C4 C3 C8 120.8(4) . . ?
C3 C8 N3 105.9(4) . . ?
C7 C8 N3 132.6(5) . . ?
C7 C8 C3 121.5(5) . . ?
C13 C14 C10 116.5(5) . . ?
C15 C14 C10 118.4(5) . . ?
C15 C14 C13 125.1(5) . . ?
H11 C11 N4 119.2(3) . . ?
C12 C11 N4 121.6(5) . . ?
C12 C11 H11 119.2(3) . . ?
C2 C1 N1 110.9(4) . 7_575 ?
H1a C1 N1 109.4(3) . 7_575 ?
H1a C1 C2 109.4(3) . . ?
H1b C1 N1 109.4(3) . 7_575 ?
H1b C1 C2 109.4(3) . . ?
H1b C1 H1a 108.0 . . ?
H12 C12 C11 119.7(3) . . ?
C13 C12 C11 120.5(5) . . ?
C13 C12 H12 119.7(3) . . ?
H4 C4 C3 121.1(3) . . ?
C5 C4 C3 117.9(5) . . ?
C5 C4 H4 121.1(4) . . ?
C12 C13 C14 119.9(5) . . ?
H13 C13 C14 120.0(3) . . ?
H13 C13 C12 120.0(3) . . ?
C15 C15 C14 121.7(3) 7_575 . ?
H15 C15 C14 119.2(3) . . ?
H7 C7 C8 121.5(3) . . ?
C6 C7 C8 117.1(5) . . ?
C6 C7 H7 121.5(3) . . ?
H9a C9 N3 109.5 . . ?
H9b C9 N3 109.5 . . ?
H9b C9 H9a 109.5 . . ?
H9c C9 N3 109.5 . . ?
H9c C9 H9a 109.5 . . ?
H9c C9 H9b 109.5 . . ?
H6 C6 C7 119.0(3) . . ?
C5 C6 C7 122.0(5) . . ?
C5 C6 H6 119.0(4) . . ?
C18 C19 N5 178.4(12) . . ?
C6 C5 C4 120.7(6) . . ?
H5 C5 C4 119.7(4) . . ?
H5 C5 C6 119.7(4) . . ?
H18a C18 C19 109.5 7_575 . ?
H18a C18 C19 109.5 . . ?
H18a C18 H18a 60(11) 7_575 . ?
H18b C18 C19 109.5 . . ?
H18b C18 C19 109.5 7_575 . ?
H18b C18 H18a 109.5 7_575 7_575 ?
H18b C18 H18a 109.5 . . ?
H18b C18 H18a 52.8 . 7_575 ?
H18b C18 H18a 52.8 7_575 . ?
H18b C18 H18b 141(4) . 7_575 ?
H18c C18 C19 109.5 7_575 . ?
H18c C18 C19 109.5 . . ?
H18c C18 H18a 140.9 . 7_575 ?
H18c C18 H18a 140.9 7_575 . ?
H18c C18 H18a 109.5 7_575 7_575 ?
H18c C18 H18a 109.5 . . ?
H18c C18 H18b 59.7 7_575 . ?
H18c C18 H18b 109.5 . . ?
H18c C18 H18b 109.5 7_575 7_575 ?
H18c C18 H18b 59.7 . 7_575 ?
H18c C18 H18c 53(11) 7_575 . ?

loop_
_geom_bond_atom_site_label_1
_geom_bond_atom_site_label_2
_geom_bond_distance
_geom_bond_site_symmetry_2
_geom_bond_publ_flag
Cu1 N4 2.017(4) 7_575 ?
Cu1 N4 2.017(4) . ?
Cu1 N2 1.985(4) . ?
Cu1 N2 1.985(4) 7_575 ?
Cu1 N1 2.348(5) . ?
Cl2 O6 1.383(5) 7_575 ?
Cl2 O6 1.383(5) . ?
Cl2 O4 1.247(10) . ?
Cl2 O5 1.254(11) . ?
Cl1 O2 1.400(6) . ?
Cl1 O1 1.373(6) . ?
Cl1 O3 1.329(6) 7_575 ?
Cl1 O3 1.329(6) . ?
N4 C10 1.357(5) . ?
N4 C11 1.329(6) . ?
N2 C2 1.325(5) . ?
N2 C3 1.395(5) . ?
N1 H1 0.9100 . ?
N1 C1 1.444(6) 7_575 ?
N1 C1 1.444(6) . ?
N3 C2 1.351(6) . ?
N3 C8 1.371(6) . ?
N3 C9 1.474(6) . ?
C10 C10 1.411(9) 7_575 ?
C10 C14 1.409(6) . ?
C2 C1 1.501(6) . ?
C3 C8 1.395(6) . ?
C3 C4 1.377(6) . ?
C8 C7 1.387(7) . ?
C14 C13 1.395(8) . ?
C14 C15 1.405(7) . ?
C11 H11 0.9300 . ?
C11 C12 1.393(7) . ?
C1 H1a 0.9700 . ?
C1 H1b 0.9700 . ?
C12 H12 0.9300 . ?
C12 C13 1.353(8) . ?
C4 H4 0.9300 . ?
C4 C5 1.378(7) . ?
C13 H13 0.9300 . ?
C15 C15 1.341(12) 7_575 ?
C15 H15 0.9300 . ?
C7 H7 0.9300 . ?
C7 C6 1.362(8) . ?
C9 H9a 0.9600 . ?
C9 H9b 0.9600 . ?
C9 H9c 0.9600 . ?
N5 C19 1.126(13) . ?
C6 H6 0.9300 . ?
C6 C5 1.400(9) . ?
C19 C18 1.433(16) . ?
C5 H5 0.9300 . ?
C18 H18a 0.9600 7_575 ?
C18 H18a 0.9600 . ?
C18 H18b 0.9600 . ?
C18 H18b 0.9600 7_575 ?
C18 H18c 0.9600 . ?
C18 H18c 0.9600 7_575 ?

loop_
_geom_torsion_atom_site_label_1
_geom_torsion_atom_site_label_2
_geom_torsion_atom_site_label_3
_geom_torsion_atom_site_label_4
_geom_torsion
_geom_torsion_site_symmetry_1
_geom_torsion_site_symmetry_2
_geom_torsion_site_symmetry_3
_geom_torsion_site_symmetry_4
_geom_torsion_publ_flag
Cu1 N4 C10 C10 -1.4(3) . 7_575 7_575 . ?
Cu1 N4 C10 C10 1.4(3) . . . 7_575 ?
Cu1 N4 C10 C14 -179.3(3) 7_575 . . . ?
Cu1 N4 C10 C14 -179.3(3) . . . . ?
Cu1 N4 C11 C12 179.3(4) 7_575 . . . ?
Cu1 N4 C11 C12 179.3(4) . . . . ?
Cu1 N2 C2 N3 176.2(3) 7_575 . . . ?
Cu1 N2 C2 N3 176.2(3) . . . . ?
Cu1 N2 C2 C1 -6.8(4) . . . . ?
Cu1 N2 C2 C1 -6.8(4) 7_575 . . . ?
Cu1 N2 C3 C8 -174.0(5) . . . . ?
Cu1 N2 C3 C8 -174.0(5) 7_575 . . . ?
Cu1 N2 C3 C4 4.0(6) 7_575 . . . ?
Cu1 N2 C3 C4 4.0(6) . . . . ?
Cu1 N1 C1 C2 22.0(3) . . 7_575 7_575 ?
Cu1 N1 C1 C2 -22.0(3) . . . . ?
N4 C10 C10 N4 -0.0(5) . . 7_575 7_575 ?
N4 C10 C10 C14 179.4(3) . . 7_575 7_575 ?
N4 C10 C14 C13 -0.1(5) . . . . ?
N4 C10 C14 C15 179.6(4) . . . . ?
N4 C11 C12 C13 -0.5(6) . . . . ?
N2 C2 N3 C8 -1.5(4) . . . . ?
N2 C2 N3 C9 -178.7(4) . . . . ?
N2 C2 C1 N1 21.6(5) . . . 7_575 ?
N2 C3 C8 N3 -0.2(4) . . . . ?
N2 C3 C8 C7 179.4(4) . . . . ?
N2 C3 C4 C5 -178.0(6) . . . . ?
N1 C1 C2 N3 -161.8(4) . . . . ?
N1 C1 C2 N3 -161.8(4) 7_575 . . . ?
N3 C8 C3 C4 -178.4(4) . . . . ?
N3 C8 C7 C6 178.6(6) . . . . ?
C10 C10 C14 C13 179.2(3) 7_575 . . . ?
C10 C10 C14 C15 -1.1(3) 7_575 . . . ?
C10 C14 C13 C12 0.3(5) . . . . ?
C10 C14 C15 C15 1.1(5) . . . 7_575 ?
C3 C8 C7 C6 -0.8(6) . . . . ?
C3 C4 C5 C6 -1.0(6) . . . . ?
C8 C7 C6 C5 -0.4(6) . . . . ?
C14 C13 C12 C11 -0.0(6) . . . . ?
C14 C15 C15 C14 -0.0(6) . . 7_575 7_575 ?
C4 C5 C6 C7 1.3(8) . . . . ?

loop_
_smtbx_masks_void_nr
_smtbx_masks_void_average_x
_smtbx_masks_void_average_y
_smtbx_masks_void_average_z
_smtbx_masks_void_volume
_smtbx_masks_void_count_electrons
_smtbx_masks_void_content
1 -0.059 0.250 0.337 124.0 21.1 '1 CH3CN'
2 0.059 -0.250 0.663 124.0 20.7 '1 CH3CN'
3 0.441 0.250 0.163 124.0 20.5 '1 CH3CN'
4 0.559 0.750 0.837 124.0 21.3 '1 CH3CN'
